data_7127729
loop_
_publ_author_name
'Yang, Xin-Xue'
'Yu, Wei-Dong'
'Yi, Xiao-Yi'
'Li, Lei-Jiao'
'Liu, Chao'

_publ_section_title
;
 Monocarboxylate-driven structural growth in Calix[n]arene-polyoxotitanate
 hybrid systems: utility in hydrogen production from water.
;
_journal_issue 90
_journal_name_full 'Chemical communications (Cambridge, England)'
_journal_page_first 14035
_journal_page_last 14038
_journal_paper_doi 10.1039/d0cc05336h
_journal_volume 56
_journal_year 2020
_chemical_formula_moiety 'C116 H160 N4 O22 Ti4, 4(C3 H7 N O)'
_chemical_formula_sum 'C128 H188 N8 O26 Ti4'
_chemical_formula_weight 2446.45
_space_group_crystal_system triclinic
_space_group_IT_number 2
_space_group_name_Hall '-P 1'
_space_group_name_H-M_alt 'P -1'
_atom_sites_solution_hydrogens geom
_atom_sites_solution_primary iterative
_audit_creation_date 2020-10-06
_audit_creation_method
;
Olex2 1.3
(compiled 2020.02.04 svn.rd84adfe8 for OlexSys, GUI svn.r6032)
;
_audit_update_record
;
2020-10-06 deposited with the CCDC.	2020-10-26 downloaded from the CCDC.
;
_cell_angle_alpha 82.875(3)
_cell_angle_beta 72.447(4)
_cell_angle_gamma 75.012(4)
_cell_formula_units_Z 1
_cell_length_a 14.4277(6)
_cell_length_b 14.6080(5)
_cell_length_c 17.6599(7)
_cell_measurement_reflns_used 13428
_cell_measurement_temperature 150
_cell_measurement_theta_max 29.8440
_cell_measurement_theta_min 2.1860
_cell_volume 3423.7(2)
_computing_cell_refinement 'CrysAlisPro 1.171.40.26a (Rigaku OD, 2018)'
_computing_data_collection 'CrysAlisPro 1.171.40.26a (Rigaku OD, 2018)'
_computing_data_reduction 'CrysAlisPro 1.171.40.26a (Rigaku OD, 2018)'
_computing_molecular_graphics 'Olex2 1.3 (Dolomanov et al., 2009)'
_computing_publication_material 'Olex2 1.3 (Dolomanov et al., 2009)'
_computing_structure_refinement 'SHELXL 2018/3 (Sheldrick, 2015)'
_computing_structure_solution 'olex2.solve 1.3 (Bourhis et al., 2015)'
_diffrn_ambient_temperature 150
_diffrn_detector 'Bruker APEX2 area detector'
_diffrn_measured_fraction_theta_full 0.998
_diffrn_measured_fraction_theta_max 0.999
_diffrn_measurement_details
;
List of Runs (angles in degrees, time in seconds):

  # Type    Start    End  Width  t~exp~   \w     \q     \k     \f   Frames
#--------------------------------------------------------------------------
  1  \w    -65.00  28.00   0.50   15.00    --    5.62 -73.00  71.00  186
  2  \w    -28.00  21.00   0.50   15.00    --    5.62 -37.00  90.00   98
  3  \w    -23.00  29.00   0.50   15.00    --   -6.01 -99.00  30.00  104
  4  \w    -19.00   6.00   0.50   15.00    --   -6.01 -19.00 -60.00   50
  5  \w    -16.00  40.00   0.50   15.00    --    5.62 -99.00-150.00  112
  6  \w    -15.00  25.00   0.50   15.00    --   -6.01 -99.00 -90.00   80
  7  \w    -54.00  22.00   0.50   15.00    --    5.62 -57.00 -60.00  152
  8  \w     18.00  57.00   0.50   15.00    --    5.62  73.00-159.00   78
  9  \w    -68.00 -42.00   0.50   15.00    --    5.62 -37.00  90.00   52
 10  \w    -64.00  12.00   0.50   15.00    --    5.62 -37.00   0.00  152
;
_diffrn_measurement_device 'three-circle diffractometer'
_diffrn_measurement_device_type 'Bruker APEX-II CCD'
_diffrn_measurement_method '\w and \f scans'
_diffrn_orient_matrix_type 'CrysAlisPro convention (1999,Acta A55,543-557)'
_diffrn_orient_matrix_UB_11 -0.0398100000
_diffrn_orient_matrix_UB_12 0.0328152000
_diffrn_orient_matrix_UB_13 0.0242384000
_diffrn_orient_matrix_UB_21 -0.0312421000
_diffrn_orient_matrix_UB_22 -0.0025051000
_diffrn_orient_matrix_UB_23 -0.0235625000
_diffrn_orient_matrix_UB_31 -0.0158625000
_diffrn_orient_matrix_UB_32 -0.0380772000
_diffrn_orient_matrix_UB_33 0.0252256000
_diffrn_radiation_probe x-ray
_diffrn_radiation_type 'Mo K\a'
_diffrn_radiation_wavelength 0.71073
_diffrn_reflns_av_R_equivalents 0.0544
_diffrn_reflns_av_unetI/netI 0.0470
_diffrn_reflns_Laue_measured_fraction_full 0.998
_diffrn_reflns_Laue_measured_fraction_max 0.999
_diffrn_reflns_limit_h_max 17
_diffrn_reflns_limit_h_min -17
_diffrn_reflns_limit_k_max 17
_diffrn_reflns_limit_k_min -18
_diffrn_reflns_limit_l_max 21
_diffrn_reflns_limit_l_min -21
_diffrn_reflns_number 55130
_diffrn_reflns_point_group_measured_fraction_full 0.998
_diffrn_reflns_point_group_measured_fraction_max 0.999
_diffrn_reflns_theta_full 25.242
_diffrn_reflns_theta_max 25.999
_diffrn_reflns_theta_min 1.931
_exptl_absorpt_coefficient_mu 0.293
_exptl_absorpt_correction_T_max 1.00000
_exptl_absorpt_correction_T_min 0.82271
_exptl_absorpt_correction_type multi-scan
_exptl_absorpt_process_details
;
CrysAlisPro 1.171.40.26a (Rigaku Oxford Diffraction, 2018)
Empirical absorption correction using spherical harmonics,
 implemented in SCALE3 ABSPACK scaling algorithm.
;
_exptl_crystal_colour 'clear yellowish yellow'
_exptl_crystal_colour_lustre clear
_exptl_crystal_colour_modifier yellowish
_exptl_crystal_colour_primary yellow
_exptl_crystal_density_diffrn 1.187
_exptl_crystal_description block
_exptl_crystal_F_000 1308
_exptl_crystal_size_max 0.8
_exptl_crystal_size_mid 0.6
_exptl_crystal_size_min 0.5
_refine_diff_density_max 0.652
_refine_diff_density_min -0.818
_refine_diff_density_rms 0.061
_refine_ls_extinction_method none
_refine_ls_goodness_of_fit_ref 1.061
_refine_ls_hydrogen_treatment constr
_refine_ls_matrix_type full
_refine_ls_number_parameters 862
_refine_ls_number_reflns 13423
_refine_ls_number_restraints 129
_refine_ls_restrained_S_all 1.115
_refine_ls_R_factor_all 0.0969
_refine_ls_R_factor_gt 0.0649
_refine_ls_shift/su_max 0.001
_refine_ls_shift/su_mean 0.000
_refine_ls_structure_factor_coef Fsqd
_refine_ls_weighting_details 'w=1/[\s^2^(Fo^2^)+(0.1366P)^2^] where P=(Fo^2^+2Fc^2^)/3'
_refine_ls_weighting_scheme calc
_refine_ls_wR_factor_gt 0.1933
_refine_ls_wR_factor_ref 0.2115
_reflns_Friedel_coverage 0.000
_reflns_number_gt 9012
_reflns_number_total 13423
_reflns_threshold_expression 'I > 2\s(I)'
_cod_data_source_file d0cc05336h2.cif
_cod_data_source_block Ti4-4
_cod_database_code 7127729
_shelx_shelxl_version_number 2018/3
_shelx_space_group_comment
;
The symmetry employed for this shelxl refinement is uniquely defined
by the following loop, which should always be used as a source of
symmetry information in preference to the above space-group names.
They are only intended as comments.
;
_shelx_estimated_absorpt_t_max 0.867
_shelx_estimated_absorpt_t_min 0.799
_reflns_odcompleteness_completeness 99.94
_reflns_odcompleteness_iscentric 1
_reflns_odcompleteness_theta 26.32
_olex2_refinement_description
;
1. Fixed Uiso
 At 1.2 times of:
  All C(H) groups, All C(H,H) groups, All C(H,H,H,H) groups
 At 1.5 times of:
  All C(H,H,H) groups, All C(H,H,H,H,H,H) groups
2. Restrained distances
 C29-C30
 1.45 with sigma of 0.01
 C48-C42
 1.45 with sigma of 0.001
 C29-C30 \\sim C29-C31 \\sim C29-C32 \\sim C29-C33 \\sim C29-C34 \\sim C29-C35
 with sigma of 0.01
 C42-C43 \\sim C42-C44 \\sim C42-C45 \\sim C42-C46 \\sim C42-C47 \\sim C42-C48
 with sigma of 0.01
 C52-C53 \\sim C52A-C53A
 with sigma of 0.01
3. Rigid bond restraints
 C51
 with sigma for 1-2 distances of 0.001 and sigma for 1-3 distances of 0.002
 C63, C64
 with sigma for 1-2 distances of 0.001 and sigma for 1-3 distances of 0.002
 C64, C65
 with sigma for 1-2 distances of 0.001 and sigma for 1-3 distances of 0.002
 C18, C21
 with sigma for 1-2 distances of 0.001 and sigma for 1-3 distances of 0.002
 C44, C42
 with sigma for 1-2 distances of 0.001 and sigma for 1-3 distances of 0.002
 N3, C60
 with sigma for 1-2 distances of 0.001 and sigma for 1-3 distances of 0.002
 C53A, C52A
 with sigma for 1-2 distances of 0.001 and sigma for 1-3 distances of 0.002
4. Uiso/Uaniso restraints and constraints
C65 \\sim C64A: within 2A with sigma of 0.01 and sigma for terminal atoms of
0.02 within 2A
N3 \\sim C60: within 2A with sigma of 0.001 and sigma for terminal atoms of
0.002 within 2A
Uanis(C48) \\sim Ueq, Uanis(C44) \\sim Ueq, Uanis(C30) \\sim Ueq, Uanis(C31)
\\sim Ueq, Uanis(C45) \\sim Ueq, Uanis(C46) \\sim Ueq, Uanis(C65) \\sim Ueq,
Uanis(C69) \\sim Ueq, Uanis(C64A) \\sim Ueq, Uanis(C53A) \\sim Ueq, Uanis(C52)
\\sim Ueq, Uanis(C52A) \\sim Ueq, Uanis(C33) \\sim Ueq: with sigma of 0.01 and
sigma for terminal atoms of 0.02
5. Others
 Sof(C32)=Sof(H32A)=Sof(H32B)=Sof(H32C)=Sof(C34)=Sof(H34A)=Sof(H34B)=Sof(H34C)=
 Sof(C30)=Sof(H30A)=Sof(H30B)=Sof(H30C)=1-FVAR(1)
 Sof(C31)=Sof(H31A)=Sof(H31B)=Sof(H31C)=Sof(C33)=Sof(H33A)=Sof(H33B)=Sof(H33C)=
 Sof(C35)=Sof(H35A)=Sof(H35B)=Sof(H35C)=FVAR(1)
 Sof(C44)=Sof(H44A)=Sof(H44B)=Sof(H44C)=Sof(C48)=Sof(H48A)=Sof(H48B)=Sof(H48C)=
 Sof(C46)=Sof(H46A)=Sof(H46B)=Sof(H46C)=1-FVAR(2)
 Sof(C47)=Sof(H47A)=Sof(H47B)=Sof(H47C)=Sof(C45)=Sof(H45A)=Sof(H45B)=Sof(H45C)=
 Sof(C43)=Sof(H43A)=Sof(H43B)=Sof(H43C)=FVAR(2)
 Sof(H63C)=Sof(H63D)=Sof(H65D)=Sof(H65E)=Sof(H65F)=Sof(C64A)=Sof(H64C)=
 Sof(H64D)=1-FVAR(3)
 Sof(H63A)=Sof(H63B)=Sof(C64)=Sof(H64A)=Sof(H64B)=Sof(H65A)=Sof(H65B)=
 Sof(H65C)=FVAR(3)
 Sof(H51C)=Sof(H51D)=Sof(C52A)=Sof(H52C)=Sof(H52D)=Sof(C53A)=Sof(H53D)=
 Sof(H53E)=Sof(H53F)=1-FVAR(4)
 Sof(H51A)=Sof(H51B)=Sof(C52)=Sof(H52A)=Sof(H52B)=Sof(C53)=Sof(H53A)=Sof(H53B)=
 Sof(H53C)=FVAR(4)
6.a Secondary CH2 refined with riding coordinates:
 C49(H49A,H49B), C00T(H00A,H00B), C22(H22A,H22B), C11(H11A,H11B), C63(H63A,
 H63B), C63(H63C,H63D), C51(H51A,H51B), C51(H51C,H51D), C64(H64A,H64B),
 C64A(H64C,H64D), C52(H52A,H52B), C52A(H52C,H52D)
6.b Aromatic/amide H refined with riding coordinates:
 C3(H3), C5(H5), C17(H17), C39(H39), C26(H26), C37(H37), C28(H28), C15(H15),
 C59(H59), C56(H56), C67(H67), C69(H69)
6.c Idealised Me refined as rotating group:
 C9(H9A,H9B,H9C), C58(H58A,H58B,H58C), C10(H10A,H10B,H10C), C20(H20A,H20B,
 H20C), C61(H61A,H61B,H61C), C19(H19A,H19B,H19C), C8(H8A,H8B,H8C), C21(H21A,
 H21B,H21C), C57(H57A,H57B,H57C), C60(H60A,H60B,H60C), C31(H31A,H31B,H31C),
 C33(H33A,H33B,H33C), C35(H35A,H35B,H35C), C32(H32A,H32B,H32C), C34(H34A,H34B,
 H34C), C30(H30A,H30B,H30C), C47(H47A,H47B,H47C), C45(H45A,H45B,H45C), C43(H43A,
 H43B,H43C), C44(H44A,H44B,H44C), C48(H48A,H48B,H48C), C46(H46A,H46B,H46C),
 C65(H65A,H65B,H65C), C65(H65D,H65E,H65F), C55(H55A,H55B,H55C), C70(H70A,H70B,
 H70C), C68(H68A,H68B,H68C), C71(H71A,H71B,H71C), C53(H53A,H53B,H53C),
 C53A(H53D,H53E,H53F)
;
_olex2_submission_special_instructions 'No special instructions were received'
_oxdiff_exptl_absorpt_empirical_details
;
Empirical correction (ABSPACK) includes:
- Absorption correction using spherical harmonics
- Frame scaling
;
_oxdiff_exptl_absorpt_empirical_full_max 1.648
_oxdiff_exptl_absorpt_empirical_full_min 0.722

loop_
_space_group_symop_operation_xyz
'x, y, z'
'-x, -y, -z'

loop_
_atom_site_label
_atom_site_type_symbol
_atom_site_fract_x
_atom_site_fract_y
_atom_site_fract_z
_atom_site_U_iso_or_equiv
_atom_site_adp_type
_atom_site_occupancy
_atom_site_site_symmetry_order
_atom_site_calc_flag
_atom_site_refinement_flags_posn
_atom_site_refinement_flags_adp
_atom_site_refinement_flags_occupancy
_atom_site_disorder_assembly
_atom_site_disorder_group
Ti1 Ti 0.20444(4) 0.44853(3) 0.66140(3) 0.04429(16) Uani 1 1 d . . . . .
Ti2 Ti 0.38352(4) 0.37497(3) 0.75995(3) 0.04476(16) Uani 1 1 d . . . . .
O3 O 0.50742(14) 0.40216(13) 0.71437(11) 0.0479(5) Uani 1 1 d . . . . .
O8 O 0.32687(14) 0.41189(13) 0.68010(11) 0.0475(5) Uani 1 1 d . . . . .
O13 O 0.23187(15) 0.52397(13) 0.57065(11) 0.0483(5) Uani 1 1 d . . . . .
O12 O 0.14519(15) 0.54295(14) 0.72989(11) 0.0527(5) Uani 1 1 d . . . . .
O4 O 0.33347(15) 0.47348(16) 0.82394(12) 0.0558(5) Uani 1 1 d . . . . .
O11 O 0.06873(17) 0.44463(17) 0.63866(13) 0.0622(6) Uani 1 1 d . . . . .
O7 O 0.25737(18) 0.32169(17) 0.82703(13) 0.0664(6) Uani 1 1 d . . . . .
O10 O 0.15101(18) 0.35450(18) 0.75409(14) 0.0667(6) Uani 1 1 d . . . . .
O9 O 0.2467(2) 0.32495(16) 0.59587(14) 0.0679(6) Uani 1 1 d . . . . .
O6 O 0.4430(2) 0.23108(16) 0.72888(17) 0.0735(7) Uani 1 1 d . . . . .
O5 O 0.4446(2) 0.2699(2) 0.84294(16) 0.0786(7) Uani 1 1 d . . . . .
C41 C 0.55430(19) 0.47324(19) 0.70458(16) 0.0430(6) Uani 1 1 d . . . . .
C1 C 0.2318(2) 0.61122(19) 0.53417(15) 0.0420(6) Uani 1 1 d . . . . .
C6 C 0.1498(2) 0.6873(2) 0.55686(16) 0.0455(6) Uani 1 1 d . . . . .
C14 C 0.0977(2) 0.6552(2) 0.82978(16) 0.0478(7) Uani 1 1 d . . . . .
C2 C 0.3155(2) 0.62366(19) 0.47114(15) 0.0431(6) Uani 1 1 d . . . . .
C40 C 0.5998(2) 0.50446(19) 0.62711(16) 0.0444(6) Uani 1 1 d . . . . .
C13 C 0.1007(2) 0.6328(2) 0.75425(16) 0.0459(6) Uani 1 1 d . . . . .
N3 N -0.0730(3) 0.4020(3) 0.6527(2) 0.0883(9) Uani 1 1 d . U . . .
C23 C 0.2299(2) 0.5974(2) 0.90505(16) 0.0502(7) Uani 1 1 d . . . . .
C3 C 0.3145(2) 0.7130(2) 0.43315(17) 0.0521(7) Uani 1 1 d . . . . .
H3 H 0.371306 0.721596 0.391075 0.062 Uiso 1 1 calc R U . . .
C12 C 0.0576(2) 0.7001(2) 0.70400(17) 0.0492(7) Uani 1 1 d . . . . .
C24 C 0.3243(2) 0.5414(2) 0.87240(15) 0.0461(6) Uani 1 1 d . . . . .
C36 C 0.5580(2) 0.5165(2) 0.76979(17) 0.0493(7) Uani 1 1 d . . . . .
C49 C 0.5961(2) 0.45874(19) 0.55592(15) 0.0445(6) Uani 1 1 d . . . . .
H49A H 0.533760 0.436085 0.569770 0.053 Uiso 1 1 calc R U . . .
H49B H 0.594374 0.507013 0.511448 0.053 Uiso 1 1 calc R U . . .
C25 C 0.4088(2) 0.5524(2) 0.88931(16) 0.0486(7) Uani 1 1 d . . . . .
C00T C 0.5096(2) 0.4872(2) 0.85516(16) 0.0514(7) Uani 1 1 d . . . . .
H00A H 0.501382 0.421641 0.857347 0.062 Uiso 1 1 calc R U . . .
H00B H 0.554114 0.487644 0.888106 0.062 Uiso 1 1 calc R U . . .
C22 C 0.1382(2) 0.5823(2) 0.88815(17) 0.0525(7) Uani 1 1 d . . . . .
H22A H 0.084711 0.582994 0.938939 0.063 Uiso 1 1 calc R U . . .
H22B H 0.154747 0.518570 0.866999 0.063 Uiso 1 1 calc R U . . .
C11 C 0.0574(2) 0.6763(2) 0.62332(17) 0.0506(7) Uani 1 1 d . . . . .
H11A H -0.002145 0.717859 0.609909 0.061 Uiso 1 1 calc R U . . .
H11B H 0.051110 0.609970 0.626324 0.061 Uiso 1 1 calc R U . . .
C4 C 0.2336(2) 0.7903(2) 0.45430(18) 0.0560(8) Uani 1 1 d . . . . .
C5 C 0.1527(2) 0.7750(2) 0.51672(18) 0.0529(7) Uani 1 1 d . . . . .
H5 H 0.096786 0.826757 0.532741 0.063 Uiso 1 1 calc R U . . .
C17 C 0.0142(2) 0.7910(2) 0.72982(19) 0.0596(8) Uani 1 1 d . . . . .
H17 H -0.014637 0.837333 0.695516 0.071 Uiso 1 1 calc R U . . .
C39 C 0.6480(2) 0.5776(2) 0.61667(18) 0.0564(8) Uani 1 1 d . . . . .
H39 H 0.679282 0.597990 0.564095 0.068 Uiso 1 1 calc R U . . .
C26 C 0.3979(3) 0.6245(2) 0.93821(18) 0.0575(8) Uani 1 1 d . . . . .
H26 H 0.455261 0.632374 0.950173 0.069 Uiso 1 1 calc R U . . .
C37 C 0.6072(3) 0.5893(3) 0.75599(19) 0.0650(9) Uani 1 1 d . . . . .
H37 H 0.610100 0.617841 0.800454 0.078 Uiso 1 1 calc R U . . .
C62 C 0.1768(3) 0.3184(2) 0.81548(19) 0.0589(8) Uani 1 1 d . . . . .
C28 C 0.2233(3) 0.6686(2) 0.95411(19) 0.0626(9) Uani 1 1 d . . . . .
H28 H 0.159220 0.707276 0.977583 0.075 Uiso 1 1 calc R U . . .
C16 C 0.0109(3) 0.8179(2) 0.8036(2) 0.0651(9) Uani 1 1 d . . . . .
C15 C 0.0522(2) 0.7477(2) 0.85245(19) 0.0612(8) Uani 1 1 d . . . . .
H15 H 0.049223 0.763660 0.903812 0.073 Uiso 1 1 calc R U . . .
C50 C 0.4611(3) 0.2068(3) 0.7955(3) 0.0791(11) Uani 1 1 d . . . . .
C27 C 0.3058(3) 0.6856(2) 0.9701(2) 0.0649(9) Uani 1 1 d . . . . .
N2 N 0.3115(3) 0.1681(2) 0.5938(2) 0.0990(12) Uani 1 1 d . . . . .
C59 C -0.0063(3) 0.4213(3) 0.6797(2) 0.0635(8) Uani 1 1 d . . . . .
H59 H -0.017034 0.416826 0.735637 0.076 Uiso 1 1 calc R U . . .
C38 C 0.6524(3) 0.6226(3) 0.6803(2) 0.0696(10) Uani 1 1 d . . . . .
C7 C 0.2362(3) 0.8856(2) 0.4081(2) 0.0779(11) Uani 1 1 d . . . . .
C56 C 0.3144(3) 0.2561(3) 0.5983(2) 0.0740(10) Uani 1 1 d . . . . .
H56 H 0.374135 0.266877 0.603974 0.089 Uiso 1 1 calc R U . . .
C29 C 0.2953(3) 0.7665(3) 1.0213(3) 0.0899(14) Uani 1 1 d D . . . .
C18 C -0.0400(4) 0.9195(3) 0.8297(3) 0.0920(13) Uani 1 1 d . U . . .
C63 C 0.1060(3) 0.2707(4) 0.8772(3) 0.0977(14) Uani 1 1 d . U . . .
H63A H 0.040260 0.316004 0.893954 0.117 Uiso 0.719(11) 1 calc R U P A 1
H63B H 0.131458 0.251729 0.924354 0.117 Uiso 0.719(11) 1 calc R U P A 1
H63C H 0.080355 0.306491 0.926240 0.117 Uiso 0.281(11) 1 calc R U P A 2
H63D H 0.048377 0.270405 0.857884 0.117 Uiso 0.281(11) 1 calc R U P A 2
C9 C 0.2439(4) 0.8739(3) 0.3214(3) 0.1105(17) Uani 1 1 d . . . . .
H9A H 0.301188 0.821877 0.300010 0.166 Uiso 1 1 calc R U . . .
H9B H 0.253071 0.932853 0.290159 0.166 Uiso 1 1 calc R U . . .
H9C H 0.182514 0.859432 0.318376 0.166 Uiso 1 1 calc R U . . .
C58 C 0.2202(5) 0.1449(4) 0.5889(4) 0.127(2) Uani 1 1 d . . . . .
H58A H 0.166535 0.202754 0.593718 0.190 Uiso 1 1 calc R U . . .
H58B H 0.200012 0.098776 0.632038 0.190 Uiso 1 1 calc R U . . .
H58C H 0.233245 0.117800 0.537583 0.190 Uiso 1 1 calc R U . . .
C42 C 0.7042(4) 0.7051(4) 0.6675(3) 0.1096(18) Uani 1 1 d D U . . .
C10 C 0.3291(4) 0.9163(3) 0.4105(3) 0.1057(16) Uani 1 1 d . . . . .
H10A H 0.328852 0.917411 0.465962 0.159 Uiso 1 1 calc R U . . .
H10B H 0.328401 0.979848 0.384875 0.159 Uiso 1 1 calc R U . . .
H10C H 0.389360 0.871333 0.382339 0.159 Uiso 1 1 calc R U . . .
C20 C -0.0146(6) 0.9411(4) 0.9020(4) 0.139(3) Uani 1 1 d . . . . .
H20A H -0.043281 0.902365 0.948180 0.208 Uiso 1 1 calc R U . . .
H20B H -0.042231 1.008464 0.912666 0.208 Uiso 1 1 calc R U . . .
H20C H 0.058230 0.926458 0.891759 0.208 Uiso 1 1 calc R U . . .
C61 C -0.1637(4) 0.3755(5) 0.7041(4) 0.133(2) Uani 1 1 d . . . . .
H61A H -0.165831 0.313335 0.690276 0.199 Uiso 1 1 calc R U . . .
H61B H -0.222559 0.423028 0.696648 0.199 Uiso 1 1 calc R U . . .
H61C H -0.163282 0.372551 0.759733 0.199 Uiso 1 1 calc R U . . .
C19 C -0.1542(4) 0.9320(4) 0.8455(4) 0.141(2) Uani 1 1 d . . . . .
H19A H -0.167990 0.919354 0.797265 0.211 Uiso 1 1 calc R U . . .
H19B H -0.188720 0.997142 0.860397 0.211 Uiso 1 1 calc R U . . .
H19C H -0.177939 0.887490 0.888852 0.211 Uiso 1 1 calc R U . . .
C8 C 0.1427(4) 0.9630(3) 0.4431(4) 0.139(3) Uani 1 1 d . . . . .
H8A H 0.082759 0.943001 0.443514 0.208 Uiso 1 1 calc R U . . .
H8B H 0.145741 1.022221 0.410637 0.208 Uiso 1 1 calc R U . . .
H8C H 0.139993 0.973255 0.497653 0.208 Uiso 1 1 calc R U . . .
C51 C 0.5008(5) 0.1047(4) 0.8158(5) 0.148(3) Uani 1 1 d . . . . .
H51A H 0.473361 0.067500 0.788277 0.178 Uiso 0.707(16) 1 calc R U P B 1
H51B H 0.573899 0.090794 0.790730 0.178 Uiso 0.707(16) 1 calc R U P B 1
H51C H 0.571324 0.090279 0.782948 0.178 Uiso 0.293(16) 1 calc R U P B 2
H51D H 0.503181 0.103472 0.871325 0.178 Uiso 0.293(16) 1 calc R U P B 2
C21 C -0.0034(5) 0.9926(3) 0.7607(4) 0.131(2) Uani 1 1 d . U . . .
H21A H 0.068792 0.985171 0.749996 0.196 Uiso 1 1 calc R U . . .
H21B H -0.038274 1.057330 0.776633 0.196 Uiso 1 1 calc R U . . .
H21C H -0.017985 0.980856 0.712502 0.196 Uiso 1 1 calc R U . . .
C57 C 0.3990(5) 0.0902(4) 0.5924(5) 0.161(3) Uani 1 1 d . . . . .
H57A H 0.458340 0.115814 0.581810 0.241 Uiso 1 1 calc R U . . .
H57B H 0.408430 0.047687 0.550531 0.241 Uiso 1 1 calc R U . . .
H57C H 0.388881 0.054765 0.643995 0.241 Uiso 1 1 calc R U . . .
C60 C -0.0604(4) 0.4033(4) 0.5704(3) 0.1069(11) Uani 1 1 d . U . . .
H60A H -0.090280 0.466986 0.551892 0.160 Uiso 1 1 calc R U . . .
H60B H -0.093218 0.357383 0.559694 0.160 Uiso 1 1 calc R U . . .
H60C H 0.011093 0.386508 0.542421 0.160 Uiso 1 1 calc R U . . .
C31 C 0.2550(9) 0.8593(4) 0.9794(5) 0.106(3) Uani 0.620(11) 1 d D U P C 1
H31A H 0.291914 0.858946 0.922844 0.159 Uiso 0.620(11) 1 calc R U P C 1
H31B H 0.263322 0.912664 1.003314 0.159 Uiso 0.620(11) 1 calc R U P C 1
H31C H 0.183905 0.865962 0.985166 0.159 Uiso 0.620(11) 1 calc R U P C 1
C33 C 0.2362(13) 0.7501(10) 1.1054(5) 0.158(6) Uani 0.620(11) 1 d D U P C 1
H33A H 0.165893 0.758048 1.107634 0.237 Uiso 0.620(11) 1 calc R U P C 1
H33B H 0.241679 0.795867 1.138993 0.237 Uiso 0.620(11) 1 calc R U P C 1
H33C H 0.262448 0.685494 1.124505 0.237 Uiso 0.620(11) 1 calc R U P C 1
C35 C 0.3987(6) 0.7792(7) 1.0209(8) 0.139(5) Uani 0.620(11) 1 d D . P C 1
H35A H 0.432615 0.723427 1.047456 0.208 Uiso 0.620(11) 1 calc R U P C 1
H35B H 0.389731 0.835962 1.049149 0.208 Uiso 0.620(11) 1 calc R U P C 1
H35C H 0.439295 0.786301 0.965902 0.208 Uiso 0.620(11) 1 calc R U P C 1
C32 C 0.1863(8) 0.7926(11) 1.0766(8) 0.116(6) Uani 0.380(11) 1 d D . P C 2
H32A H 0.143212 0.835621 1.047367 0.173 Uiso 0.380(11) 1 calc R U P C 2
H32B H 0.185415 0.823736 1.122959 0.173 Uiso 0.380(11) 1 calc R U P C 2
H32C H 0.161828 0.734656 1.094320 0.173 Uiso 0.380(11) 1 calc R U P C 2
C34 C 0.3382(11) 0.7274(9) 1.0919(7) 0.094(5) Uani 0.380(11) 1 d D . P C 2
H34A H 0.305054 0.678002 1.121880 0.141 Uiso 0.380(11) 1 calc R U P C 2
H34B H 0.326534 0.778937 1.126729 0.141 Uiso 0.380(11) 1 calc R U P C 2
H34C H 0.410159 0.700384 1.072045 0.141 Uiso 0.380(11) 1 calc R U P C 2
C30 C 0.343(2) 0.8418(13) 0.9731(10) 0.152(8) Uani 0.380(11) 1 d D U P C 2
H30A H 0.413834 0.814267 0.947991 0.229 Uiso 0.380(11) 1 calc R U P C 2
H30B H 0.337102 0.891785 1.007622 0.229 Uiso 0.380(11) 1 calc R U P C 2
H30C H 0.309544 0.868776 0.931891 0.229 Uiso 0.380(11) 1 calc R U P C 2
C47 C 0.8008(7) 0.6823(9) 0.6001(6) 0.107(4) Uani 0.612(12) 1 d D . P D 1
H47A H 0.828369 0.738774 0.584781 0.161 Uiso 0.612(12) 1 calc R U P D 1
H47B H 0.786845 0.662965 0.554285 0.161 Uiso 0.612(12) 1 calc R U P D 1
H47C H 0.849318 0.630633 0.617996 0.161 Uiso 0.612(12) 1 calc R U P D 1
C45 C 0.7031(18) 0.7444(13) 0.7427(7) 0.196(8) Uani 0.612(12) 1 d D U P D 1
H45A H 0.758512 0.705839 0.762160 0.294 Uiso 0.612(12) 1 calc R U P D 1
H45B H 0.639578 0.742964 0.783080 0.294 Uiso 0.612(12) 1 calc R U P D 1
H45C H 0.710347 0.809992 0.731782 0.294 Uiso 0.612(12) 1 calc R U P D 1
C43 C 0.6368(7) 0.7875(5) 0.6317(6) 0.134(5) Uani 0.612(12) 1 d D . P D 1
H43A H 0.664850 0.843669 0.622258 0.201 Uiso 0.612(12) 1 calc R U P D 1
H43B H 0.569597 0.802040 0.668807 0.201 Uiso 0.612(12) 1 calc R U P D 1
H43C H 0.633225 0.769356 0.581266 0.201 Uiso 0.612(12) 1 calc R U P D 1
C44 C 0.6338(13) 0.7887(9) 0.7144(13) 0.138(7) Uani 0.388(12) 1 d D U P D 2
H44A H 0.666985 0.841351 0.705681 0.207 Uiso 0.388(12) 1 calc R U P D 2
H44B H 0.615954 0.769691 0.771202 0.207 Uiso 0.388(12) 1 calc R U P D 2
H44C H 0.573130 0.808993 0.696716 0.207 Uiso 0.388(12) 1 calc R U P D 2
C48 C 0.7682(16) 0.7236(16) 0.5891(7) 0.132(8) Uani 0.388(12) 1 d D U P D 2
H48A H 0.824031 0.746285 0.594462 0.198 Uiso 0.388(12) 1 calc R U P D 2
H48B H 0.729485 0.771999 0.559715 0.198 Uiso 0.388(12) 1 calc R U P D 2
H48C H 0.794176 0.665005 0.560210 0.198 Uiso 0.388(12) 1 calc R U P D 2
C46 C 0.7710(11) 0.6872(12) 0.7245(7) 0.104(5) Uani 0.388(12) 1 d D U P D 2
H46A H 0.814793 0.623364 0.717989 0.156 Uiso 0.388(12) 1 calc R U P D 2
H46B H 0.728615 0.692697 0.779583 0.156 Uiso 0.388(12) 1 calc R U P D 2
H46C H 0.811750 0.734254 0.712150 0.156 Uiso 0.388(12) 1 calc R U P D 2
C64 C 0.0928(7) 0.1847(7) 0.8471(6) 0.134(3) Uani 0.719(11) 1 d . U P A 1
H64A H 0.070635 0.202116 0.798333 0.161 Uiso 0.719(11) 1 calc R U P . .
H64B H 0.041571 0.157575 0.887744 0.161 Uiso 0.719(11) 1 calc R U P . .
C65 C 0.1919(7) 0.1131(6) 0.8294(6) 0.179(3) Uani 1 1 d . U . . .
H65A H 0.246076 0.145787 0.819690 0.269 Uiso 0.719(11) 1 calc R U P A 1
H65B H 0.200470 0.079581 0.782095 0.269 Uiso 0.719(11) 1 calc R U P A 1
H65C H 0.193499 0.067422 0.874824 0.269 Uiso 0.719(11) 1 calc R U P A 1
H65D H 0.236126 0.142635 0.785215 0.269 Uiso 0.281(11) 1 calc R U P A 2
H65E H 0.135180 0.105768 0.813004 0.269 Uiso 0.281(11) 1 calc R U P A 2
H65F H 0.229007 0.050667 0.844228 0.269 Uiso 0.281(11) 1 calc R U P A 2
N4 N 0.3351(4) 0.7680(3) 0.6825(3) 0.1039(13) Uani 1 1 d . . . . .
N1 N 0.7796(3) 0.5911(4) 0.9319(2) 0.1026(12) Uani 1 1 d . . . . .
C55 C 0.3525(4) 0.6691(3) 0.6748(3) 0.0973(14) Uani 1 1 d . . . . .
H55A H 0.418996 0.637501 0.680507 0.146 Uiso 1 1 calc R U . . .
H55B H 0.348961 0.657671 0.622317 0.146 Uiso 1 1 calc R U . . .
H55C H 0.301706 0.643643 0.716185 0.146 Uiso 1 1 calc R U . . .
C67 C 0.7835(6) 0.5050(6) 0.9067(4) 0.143(2) Uani 1 1 d . . . . .
H67 H 0.724382 0.482546 0.917537 0.171 Uiso 1 1 calc R U . . .
C70 C 0.6861(6) 0.6392(5) 0.9734(4) 0.171(3) Uani 1 1 d . . . . .
H70A H 0.672230 0.704461 0.950986 0.257 Uiso 1 1 calc R U . . .
H70B H 0.683501 0.640189 1.029425 0.257 Uiso 1 1 calc R U . . .
H70C H 0.635848 0.607359 0.969433 0.257 Uiso 1 1 calc R U . . .
C68 C 0.3300(8) 0.7990(7) 0.7593(5) 0.204(4) Uani 1 1 d . . . . .
H68A H 0.274962 0.779082 0.800418 0.307 Uiso 1 1 calc R U . . .
H68B H 0.318346 0.868255 0.756999 0.307 Uiso 1 1 calc R U . . .
H68C H 0.393103 0.770374 0.772165 0.307 Uiso 1 1 calc R U . . .
C69 C 0.2966(8) 0.8323(7) 0.6395(6) 0.181(3) Uani 1 1 d . U . . .
H69 H 0.282825 0.809535 0.596856 0.217 Uiso 1 1 calc R U . . .
O1 O 0.8667(5) 0.4557(5) 0.8689(3) 0.210(3) Uani 1 1 d . . . . .
O2 O 0.2734(8) 0.9193(4) 0.6422(6) 0.299(5) Uani 1 1 d . . . . .
C71 C 0.8611(8) 0.6312(8) 0.9141(7) 0.256(6) Uani 1 1 d . . . . .
H71A H 0.869875 0.647022 0.963460 0.384 Uiso 1 1 calc R U . . .
H71B H 0.849879 0.688964 0.880209 0.384 Uiso 1 1 calc R U . . .
H71C H 0.921248 0.585923 0.886120 0.384 Uiso 1 1 calc R U . . .
C64A C 0.156(2) 0.1714(19) 0.896(2) 0.157(6) Uani 0.281(11) 1 d . U P A 2
H64C H 0.213137 0.172499 0.915407 0.188 Uiso 0.281(11) 1 calc R U P A 2
H64D H 0.108414 0.143000 0.938652 0.188 Uiso 0.281(11) 1 calc R U P A 2
C52 C 0.4874(11) 0.0696(7) 0.8882(8) 0.181(6) Uani 0.707(16) 1 d D U P B 1
H52A H 0.415001 0.073517 0.911762 0.217 Uiso 0.707(16) 1 calc R U P B 1
H52B H 0.506668 0.110632 0.918584 0.217 Uiso 0.707(16) 1 calc R U P B 1
C53 C 0.5460(16) -0.0372(8) 0.9013(13) 0.259(11) Uani 0.707(16) 1 d D . P B 1
H53A H 0.600841 -0.056144 0.853394 0.388 Uiso 0.707(16) 1 calc R U P B 1
H53B H 0.499933 -0.079196 0.911933 0.388 Uiso 0.707(16) 1 calc R U P B 1
H53C H 0.573062 -0.041699 0.946638 0.388 Uiso 0.707(16) 1 calc R U P B 1
C52A C 0.473(2) 0.0388(19) 0.8131(18) 0.157(11) Uani 0.293(16) 1 d D U P B 2
H52C H 0.479592 0.029869 0.756813 0.189 Uiso 0.293(16) 1 calc R U P B 2
H52D H 0.400480 0.050922 0.841780 0.189 Uiso 0.293(16) 1 calc R U P B 2
C53A C 0.528(3) -0.057(2) 0.850(3) 0.188(13) Uani 0.293(16) 1 d D U P B 2
H53D H 0.587665 -0.047576 0.860581 0.282 Uiso 0.293(16) 1 calc R U P B 2
H53E H 0.548788 -0.107271 0.811474 0.282 Uiso 0.293(16) 1 calc R U P B 2
H53F H 0.483067 -0.076647 0.899099 0.282 Uiso 0.293(16) 1 calc R U P B 2

loop_
_atom_site_aniso_label
_atom_site_aniso_U_11
_atom_site_aniso_U_22
_atom_site_aniso_U_33
_atom_site_aniso_U_23
_atom_site_aniso_U_13
_atom_site_aniso_U_12
Ti1 0.0461(3) 0.0425(3) 0.0463(3) -0.0057(2) -0.0112(2) -0.0142(2)
Ti2 0.0411(3) 0.0421(3) 0.0499(3) -0.0054(2) -0.0091(2) -0.0107(2)
O3 0.0415(11) 0.0485(11) 0.0524(11) -0.0075(8) -0.0076(8) -0.0129(9)
O8 0.0444(11) 0.0482(11) 0.0494(10) -0.0057(8) -0.0100(8) -0.0120(9)
O13 0.0460(11) 0.0451(11) 0.0499(10) -0.0036(8) -0.0078(8) -0.0099(9)
O12 0.0491(12) 0.0542(12) 0.0509(11) -0.0121(9) -0.0123(9) -0.0029(9)
O4 0.0450(12) 0.0658(13) 0.0561(11) -0.0193(10) -0.0114(9) -0.0081(10)
O11 0.0555(14) 0.0720(14) 0.0679(13) 0.0018(11) -0.0214(11) -0.0280(11)
O7 0.0611(15) 0.0782(16) 0.0625(13) 0.0144(11) -0.0170(11) -0.0296(12)
O10 0.0599(14) 0.0758(15) 0.0724(14) 0.0126(12) -0.0201(12) -0.0356(12)
O9 0.0861(18) 0.0477(13) 0.0741(14) -0.0130(11) -0.0296(13) -0.0101(12)
O6 0.0742(17) 0.0479(13) 0.0916(18) -0.0039(12) -0.0147(14) -0.0123(11)
O5 0.0710(17) 0.0815(19) 0.0793(16) 0.0219(15) -0.0261(13) -0.0173(14)
C41 0.0322(14) 0.0418(14) 0.0531(15) -0.0070(11) -0.0111(11) -0.0044(11)
C1 0.0419(15) 0.0454(15) 0.0422(13) -0.0059(11) -0.0148(11) -0.0107(12)
C6 0.0406(15) 0.0499(16) 0.0465(14) -0.0127(12) -0.0139(12) -0.0049(12)
C14 0.0357(15) 0.0540(17) 0.0497(15) -0.0088(12) -0.0096(12) -0.0034(12)
C2 0.0414(15) 0.0437(15) 0.0442(14) -0.0103(11) -0.0115(11) -0.0066(12)
C40 0.0333(14) 0.0441(15) 0.0514(15) -0.0103(12) -0.0065(12) -0.0042(11)
C13 0.0318(14) 0.0520(16) 0.0492(15) -0.0113(12) -0.0034(11) -0.0070(12)
N3 0.0755(19) 0.126(3) 0.0840(17) -0.0157(18) -0.0238(16) -0.0526(19)
C23 0.0500(17) 0.0571(17) 0.0400(14) -0.0048(12) -0.0126(12) -0.0058(14)
C3 0.0500(17) 0.0481(16) 0.0512(16) -0.0021(12) -0.0054(13) -0.0102(13)
C12 0.0338(14) 0.0603(18) 0.0503(15) -0.0112(13) -0.0065(12) -0.0078(13)
C24 0.0503(17) 0.0475(16) 0.0389(13) -0.0086(11) -0.0090(12) -0.0102(13)
C36 0.0417(16) 0.0568(17) 0.0494(15) -0.0113(13) -0.0082(12) -0.0130(13)
C49 0.0386(15) 0.0484(16) 0.0449(14) -0.0052(12) -0.0096(12) -0.0089(12)
C25 0.0496(17) 0.0550(17) 0.0398(14) -0.0040(12) -0.0091(12) -0.0134(13)
C00T 0.0443(16) 0.0661(19) 0.0453(15) -0.0085(13) -0.0124(12) -0.0131(14)
C22 0.0441(16) 0.0615(18) 0.0467(15) -0.0084(13) -0.0028(12) -0.0122(14)
C11 0.0357(15) 0.0591(18) 0.0540(16) -0.0092(13) -0.0130(12) -0.0024(13)
C4 0.0591(19) 0.0434(16) 0.0588(17) -0.0052(13) -0.0105(15) -0.0060(14)
C5 0.0513(18) 0.0450(16) 0.0575(17) -0.0091(13) -0.0154(14) 0.0002(13)
C17 0.0523(19) 0.0597(19) 0.0605(18) -0.0097(14) -0.0188(15) 0.0044(15)
C39 0.0577(19) 0.0574(18) 0.0541(16) -0.0083(13) -0.0051(14) -0.0236(15)
C26 0.065(2) 0.0594(19) 0.0563(17) -0.0058(14) -0.0266(15) -0.0156(16)
C37 0.069(2) 0.078(2) 0.0556(18) -0.0210(16) -0.0089(16) -0.0324(19)
C62 0.0518(19) 0.066(2) 0.0584(18) 0.0048(15) -0.0108(15) -0.0226(16)
C28 0.063(2) 0.064(2) 0.0554(18) -0.0205(15) -0.0196(16) 0.0068(16)
C16 0.061(2) 0.059(2) 0.070(2) -0.0208(16) -0.0206(17) 0.0060(16)
C15 0.0524(19) 0.069(2) 0.0583(18) -0.0242(15) -0.0170(15) 0.0053(15)
C50 0.071(3) 0.067(2) 0.091(3) 0.016(2) -0.016(2) -0.018(2)
C27 0.076(2) 0.060(2) 0.0613(19) -0.0187(15) -0.0301(17) -0.0002(17)
N2 0.126(3) 0.056(2) 0.124(3) -0.0199(18) -0.055(3) -0.006(2)
C59 0.058(2) 0.076(2) 0.0626(19) -0.0032(16) -0.0193(16) -0.0222(18)
C38 0.078(2) 0.074(2) 0.067(2) -0.0144(17) -0.0072(17) -0.044(2)
C7 0.076(3) 0.0474(19) 0.088(3) 0.0084(17) -0.006(2) -0.0023(17)
C56 0.085(3) 0.057(2) 0.086(2) -0.0218(18) -0.031(2) -0.009(2)
C29 0.090(3) 0.081(3) 0.109(3) -0.047(2) -0.057(3) 0.016(2)
C18 0.106(3) 0.070(2) 0.094(3) -0.0366(17) -0.044(2) 0.025(2)
C63 0.076(3) 0.134(4) 0.091(3) 0.037(3) -0.023(2) -0.059(3)
C9 0.124(4) 0.086(3) 0.098(3) 0.032(3) -0.022(3) -0.012(3)
C58 0.150(5) 0.092(4) 0.173(6) 0.002(4) -0.074(5) -0.059(4)
C42 0.147(5) 0.102(4) 0.097(3) -0.018(3) -0.005(3) -0.088(4)
C10 0.118(4) 0.060(2) 0.130(4) 0.012(2) -0.019(3) -0.031(3)
C20 0.207(7) 0.080(3) 0.139(4) -0.057(3) -0.103(5) 0.038(4)
C61 0.075(3) 0.166(6) 0.166(5) 0.018(4) -0.028(3) -0.063(4)
C19 0.095(4) 0.119(4) 0.185(6) -0.081(4) -0.031(4) 0.042(3)
C8 0.122(4) 0.055(3) 0.166(5) 0.017(3) 0.026(4) 0.018(3)
C51 0.121(5) 0.081(4) 0.178(6) 0.049(4) 0.006(4) 0.004(3)
C21 0.179(6) 0.067(3) 0.142(4) -0.021(2) -0.051(4) -0.008(3)
C57 0.161(6) 0.078(4) 0.241(8) -0.057(4) -0.087(6) 0.035(4)
C60 0.093(2) 0.156(3) 0.0877(18) -0.020(2) -0.0273(18) -0.048(2)
C31 0.147(8) 0.066(4) 0.116(6) -0.038(4) -0.053(6) -0.011(5)
C33 0.254(15) 0.150(10) 0.072(6) -0.035(6) -0.029(8) -0.055(11)
C35 0.156(10) 0.095(7) 0.206(13) -0.070(8) -0.104(10) -0.008(6)
C32 0.188(17) 0.086(10) 0.073(8) -0.047(7) -0.036(9) -0.014(9)
C34 0.095(10) 0.098(9) 0.095(9) -0.055(7) -0.040(8) 0.005(7)
C30 0.237(19) 0.107(11) 0.136(12) -0.021(9) -0.060(13) -0.064(13)
C47 0.121(7) 0.132(10) 0.110(7) 0.033(6) -0.045(6) -0.103(7)
C45 0.305(18) 0.207(15) 0.140(10) -0.046(9) -0.042(11) -0.178(13)
C43 0.164(10) 0.068(5) 0.152(9) -0.026(5) 0.023(7) -0.065(6)
C44 0.146(13) 0.081(8) 0.189(16) -0.018(8) -0.029(10) -0.049(7)
C48 0.196(17) 0.122(14) 0.097(10) 0.036(9) -0.033(11) -0.098(12)
C46 0.135(11) 0.143(11) 0.079(7) -0.011(7) -0.024(7) -0.112(9)
C64 0.136(5) 0.159(5) 0.139(7) 0.046(4) -0.042(5) -0.113(4)
C65 0.189(5) 0.135(5) 0.219(7) 0.019(5) -0.041(5) -0.080(4)
N4 0.133(4) 0.081(3) 0.125(3) 0.029(2) -0.078(3) -0.039(2)
N1 0.092(3) 0.134(4) 0.089(3) -0.004(2) -0.020(2) -0.048(3)
C55 0.081(3) 0.090(3) 0.114(3) 0.002(3) -0.027(3) -0.011(2)
C67 0.143(6) 0.170(7) 0.110(5) 0.020(5) -0.023(4) -0.057(6)
C70 0.146(6) 0.177(7) 0.131(5) 0.035(5) 0.014(5) -0.014(5)
C68 0.294(13) 0.219(9) 0.139(6) -0.021(6) -0.061(7) -0.122(9)
C69 0.234(7) 0.147(6) 0.210(7) 0.032(5) -0.123(6) -0.076(5)
O1 0.179(6) 0.253(7) 0.136(4) -0.036(4) 0.022(4) -0.011(5)
O2 0.425(14) 0.091(4) 0.421(12) 0.056(5) -0.212(11) -0.053(6)
C71 0.193(10) 0.321(14) 0.328(15) 0.014(12) -0.101(10) -0.169(10)
C64A 0.165(8) 0.136(8) 0.178(9) 0.022(7) -0.036(7) -0.078(7)
C52 0.234(10) 0.127(7) 0.175(9) 0.041(6) -0.080(7) -0.027(6)
C53 0.41(3) 0.106(9) 0.33(3) 0.060(11) -0.24(2) -0.049(12)
C52A 0.162(13) 0.152(12) 0.160(13) 0.001(9) -0.057(9) -0.031(8)
C53A 0.22(2) 0.132(15) 0.20(2) 0.001(13) -0.067(16) -0.022(13)

loop_
_atom_type_symbol
_atom_type_description
_atom_type_scat_dispersion_real
_atom_type_scat_dispersion_imag
_atom_type_scat_source
C C 0.0033 0.0016 'International Tables Vol C Tables 4.2.6.8 and 6.1.1.4'
H H 0.0000 0.0000 'International Tables Vol C Tables 4.2.6.8 and 6.1.1.4'
O O 0.0106 0.0060 'International Tables Vol C Tables 4.2.6.8 and 6.1.1.4'
N N 0.0061 0.0033 'International Tables Vol C Tables 4.2.6.8 and 6.1.1.4'
Ti Ti 0.2776 0.4457 'International Tables Vol C Tables 4.2.6.8 and 6.1.1.4'

loop_
_geom_angle_atom_site_label_1
_geom_angle_atom_site_label_2
_geom_angle_atom_site_label_3
_geom_angle
_geom_angle_site_symmetry_1
_geom_angle_site_symmetry_3
_geom_angle_publ_flag
O8 Ti1 O13 100.95(9) . . ?
O8 Ti1 O11 162.07(9) . . ?
O8 Ti1 O10 89.65(9) . . ?
O8 Ti1 O9 87.05(10) . . ?
O13 Ti1 O11 88.57(9) . . ?
O13 Ti1 O10 167.30(10) . . ?
O13 Ti1 O9 92.02(9) . . ?
O12 Ti1 O8 99.84(9) . . ?
O12 Ti1 O13 97.12(9) . . ?
O12 Ti1 O11 93.93(10) . . ?
O12 Ti1 O10 87.82(10) . . ?
O12 Ti1 O9 167.25(10) . . ?
O10 Ti1 O11 79.40(9) . . ?
O10 Ti1 O9 81.46(10) . . ?
O9 Ti1 O11 77.38(10) . . ?
O3 Ti2 O7 167.84(9) . . ?
O3 Ti2 O6 90.94(9) . . ?
O3 Ti2 O5 90.43(10) . . ?
O3 Ti2 C50 91.94(11) . . ?
O8 Ti2 O3 100.96(9) . . ?
O8 Ti2 O4 103.95(10) . . ?
O8 Ti2 O7 89.92(9) . . ?
O8 Ti2 O6 95.94(10) . . ?
O8 Ti2 O5 153.99(11) . . ?
O8 Ti2 C50 125.35(14) . . ?
O4 Ti2 O3 95.88(9) . . ?
O4 Ti2 O7 86.63(10) . . ?
O4 Ti2 O6 157.28(11) . . ?
O4 Ti2 O5 97.96(11) . . ?
O4 Ti2 C50 127.42(14) . . ?
O7 Ti2 O5 77.43(10) . . ?
O7 Ti2 C50 77.21(11) . . ?
O6 Ti2 O7 82.47(10) . . ?
O6 Ti2 O5 60.24(11) . . ?
O6 Ti2 C50 30.37(13) . . ?
O5 Ti2 C50 29.91(13) . . ?
C41 O3 Ti2 141.17(17) . . ?
Ti2 O8 Ti1 141.18(11) . . ?
C1 O13 Ti1 150.15(17) . . ?
C13 O12 Ti1 157.89(19) . . ?
C24 O4 Ti2 163.0(2) . . ?
C59 O11 Ti1 132.7(2) . . ?
C62 O7 Ti2 134.8(2) . . ?
C62 O10 Ti1 133.6(2) . . ?
C56 O9 Ti1 127.0(2) . . ?
C50 O6 Ti2 91.7(3) . . ?
C50 O5 Ti2 89.3(2) . . ?
O3 C41 C40 118.8(2) . . ?
O3 C41 C36 121.4(2) . . ?
C36 C41 C40 119.7(3) . . ?
O13 C1 C6 121.0(2) . . ?
O13 C1 C2 118.9(2) . . ?
C6 C1 C2 120.1(3) . . ?
C1 C6 C11 121.7(3) . . ?
C5 C6 C1 118.8(3) . . ?
C5 C6 C11 119.4(3) . . ?
C13 C14 C22 122.8(3) . . ?
C15 C14 C13 117.7(3) . . ?
C15 C14 C22 119.5(3) . . ?
C1 C2 C49 120.8(2) . 2_666 ?
C3 C2 C1 118.7(3) . . ?
C3 C2 C49 120.5(2) . 2_666 ?
C41 C40 C49 120.4(2) . . ?
C39 C40 C41 119.1(3) . . ?
C39 C40 C49 120.5(2) . . ?
O12 C13 C14 119.3(3) . . ?
O12 C13 C12 119.4(3) . . ?
C12 C13 C14 121.3(3) . . ?
C59 N3 C61 123.3(4) . . ?
C59 N3 C60 120.9(4) . . ?
C60 N3 C61 115.8(4) . . ?
C24 C23 C22 121.4(3) . . ?
C24 C23 C28 117.0(3) . . ?
C28 C23 C22 121.6(3) . . ?
C2 C3 H3 118.7 . . ?
C2 C3 C4 122.6(3) . . ?
C4 C3 H3 118.7 . . ?
C13 C12 C11 122.0(3) . . ?
C17 C12 C13 118.1(3) . . ?
C17 C12 C11 119.9(3) . . ?
O4 C24 C23 118.5(3) . . ?
O4 C24 C25 119.4(3) . . ?
C23 C24 C25 122.1(3) . . ?
C41 C36 C00T 122.7(3) . . ?
C37 C36 C41 118.8(3) . . ?
C37 C36 C00T 118.5(3) . . ?
C2 C49 C40 112.7(2) 2_666 . ?
C2 C49 H49A 109.0 2_666 . ?
C2 C49 H49B 109.0 2_666 . ?
C40 C49 H49A 109.0 . . ?
C40 C49 H49B 109.0 . . ?
H49A C49 H49B 107.8 . . ?
C24 C25 C00T 120.4(3) . . ?
C24 C25 C26 118.4(3) . . ?
C26 C25 C00T 121.2(3) . . ?
C36 C00T H00A 109.2 . . ?
C36 C00T H00B 109.2 . . ?
C25 C00T C36 112.2(2) . . ?
C25 C00T H00A 109.2 . . ?
C25 C00T H00B 109.2 . . ?
H00A C00T H00B 107.9 . . ?
C14 C22 H22A 108.6 . . ?
C14 C22 H22B 108.6 . . ?
C23 C22 C14 114.8(3) . . ?
C23 C22 H22A 108.6 . . ?
C23 C22 H22B 108.6 . . ?
H22A C22 H22B 107.5 . . ?
C6 C11 H11A 108.7 . . ?
C6 C11 H11B 108.7 . . ?
C12 C11 C6 114.4(2) . . ?
C12 C11 H11A 108.7 . . ?
C12 C11 H11B 108.7 . . ?
H11A C11 H11B 107.6 . . ?
C3 C4 C7 119.8(3) . . ?
C5 C4 C3 116.8(3) . . ?
C5 C4 C7 123.4(3) . . ?
C6 C5 H5 118.5 . . ?
C4 C5 C6 122.9(3) . . ?
C4 C5 H5 118.5 . . ?
C12 C17 H17 118.4 . . ?
C12 C17 C16 123.1(3) . . ?
C16 C17 H17 118.4 . . ?
C40 C39 H39 118.7 . . ?
C40 C39 C38 122.6(3) . . ?
C38 C39 H39 118.7 . . ?
C25 C26 H26 118.9 . . ?
C27 C26 C25 122.2(3) . . ?
C27 C26 H26 118.9 . . ?
C36 C37 H37 118.4 . . ?
C36 C37 C38 123.1(3) . . ?
C38 C37 H37 118.4 . . ?
O7 C62 O10 123.5(3) . . ?
O7 C62 C63 119.2(3) . . ?
O10 C62 C63 117.3(3) . . ?
C23 C28 H28 118.3 . . ?
C27 C28 C23 123.3(3) . . ?
C27 C28 H28 118.3 . . ?
C17 C16 C18 120.8(3) . . ?
C15 C16 C17 116.6(3) . . ?
C15 C16 C18 122.5(3) . . ?
C14 C15 H15 118.4 . . ?
C16 C15 C14 123.1(3) . . ?
C16 C15 H15 118.4 . . ?
O6 C50 Ti2 57.91(19) . . ?
O6 C50 C51 119.9(5) . . ?
O5 C50 Ti2 60.8(2) . . ?
O5 C50 O6 118.6(4) . . ?
O5 C50 C51 121.5(5) . . ?
C51 C50 Ti2 175.7(5) . . ?
C26 C27 C29 121.8(3) . . ?
C28 C27 C26 116.9(3) . . ?
C28 C27 C29 121.4(3) . . ?
C56 N2 C58 120.9(4) . . ?
C56 N2 C57 121.1(5) . . ?
C57 N2 C58 118.0(5) . . ?
O11 C59 N3 124.8(3) . . ?
O11 C59 H59 117.6 . . ?
N3 C59 H59 117.6 . . ?
C39 C38 C42 121.8(3) . . ?
C37 C38 C39 116.6(3) . . ?
C37 C38 C42 121.5(3) . . ?
C4 C7 C9 109.1(3) . . ?
C4 C7 C10 108.9(3) . . ?
C4 C7 C8 111.9(3) . . ?
C9 C7 C10 108.5(4) . . ?
C9 C7 C8 109.5(4) . . ?
C10 C7 C8 108.9(4) . . ?
O9 C56 N2 125.0(4) . . ?
O9 C56 H56 117.5 . . ?
N2 C56 H56 117.5 . . ?
C27 C29 C35 111.4(4) . . ?
C27 C29 C32 109.3(6) . . ?
C27 C29 C34 109.9(5) . . ?
C31 C29 C27 107.8(4) . . ?
C31 C29 C35 101.4(7) . . ?
C33 C29 C27 111.2(6) . . ?
C33 C29 C31 115.7(8) . . ?
C33 C29 C35 109.0(8) . . ?
C34 C29 C32 92.3(8) . . ?
C30 C29 C27 111.2(8) . . ?
C30 C29 C32 120.5(12) . . ?
C30 C29 C34 112.1(12) . . ?
C16 C18 C19 107.5(4) . . ?
C16 C18 C21 109.7(4) . . ?
C20 C18 C16 112.4(3) . . ?
C20 C18 C19 111.7(5) . . ?
C20 C18 C21 106.7(5) . . ?
C19 C18 C21 108.8(4) . . ?
C62 C63 H63A 109.2 . . ?
C62 C63 H63B 109.2 . . ?
C62 C63 H63C 109.5 . . ?
C62 C63 H63D 109.5 . . ?
C62 C63 C64 111.9(5) . . ?
H63A C63 H63B 107.9 . . ?
H63C C63 H63D 108.1 . . ?
C64 C63 H63A 109.2 . . ?
C64 C63 H63B 109.2 . . ?
C64A C63 C62 110.9(11) . . ?
C64A C63 H63C 109.5 . . ?
C64A C63 H63D 109.5 . . ?
C7 C9 H9A 109.5 . . ?
C7 C9 H9B 109.5 . . ?
C7 C9 H9C 109.5 . . ?
H9A C9 H9B 109.5 . . ?
H9A C9 H9C 109.5 . . ?
H9B C9 H9C 109.5 . . ?
N2 C58 H58A 109.5 . . ?
N2 C58 H58B 109.5 . . ?
N2 C58 H58C 109.5 . . ?
H58A C58 H58B 109.5 . . ?
H58A C58 H58C 109.5 . . ?
H58B C58 H58C 109.5 . . ?
C38 C42 C43 104.5(5) . . ?
C38 C42 C46 108.3(6) . . ?
C47 C42 C38 108.7(5) . . ?
C47 C42 C43 103.7(6) . . ?
C45 C42 C38 114.7(6) . . ?
C45 C42 C47 120.4(10) . . ?
C45 C42 C43 102.8(10) . . ?
C44 C42 C38 109.8(7) . . ?
C44 C42 C46 90.7(11) . . ?
C48 C42 C38 119.0(10) . . ?
C48 C42 C44 118.7(12) . . ?
C48 C42 C46 105.9(12) . . ?
C7 C10 H10A 109.5 . . ?
C7 C10 H10B 109.5 . . ?
C7 C10 H10C 109.5 . . ?
H10A C10 H10B 109.5 . . ?
H10A C10 H10C 109.5 . . ?
H10B C10 H10C 109.5 . . ?
C18 C20 H20A 109.5 . . ?
C18 C20 H20B 109.5 . . ?
C18 C20 H20C 109.5 . . ?
H20A C20 H20B 109.5 . . ?
H20A C20 H20C 109.5 . . ?
H20B C20 H20C 109.5 . . ?
N3 C61 H61A 109.5 . . ?
N3 C61 H61B 109.5 . . ?
N3 C61 H61C 109.5 . . ?
H61A C61 H61B 109.5 . . ?
H61A C61 H61C 109.5 . . ?
H61B C61 H61C 109.5 . . ?
C18 C19 H19A 109.5 . . ?
C18 C19 H19B 109.5 . . ?
C18 C19 H19C 109.5 . . ?
H19A C19 H19B 109.5 . . ?
H19A C19 H19C 109.5 . . ?
H19B C19 H19C 109.5 . . ?
C7 C8 H8A 109.5 . . ?
C7 C8 H8B 109.5 . . ?
C7 C8 H8C 109.5 . . ?
H8A C8 H8B 109.5 . . ?
H8A C8 H8C 109.5 . . ?
H8B C8 H8C 109.5 . . ?
C50 C51 H51A 106.6 . . ?
C50 C51 H51B 106.6 . . ?
C50 C51 H51C 104.6 . . ?
C50 C51 H51D 104.6 . . ?
H51A C51 H51B 106.5 . . ?
H51C C51 H51D 105.7 . . ?
C52 C51 C50 123.0(8) . . ?
C52 C51 H51A 106.6 . . ?
C52 C51 H51B 106.6 . . ?
C52A C51 C50 130.6(16) . . ?
C52A C51 H51C 104.6 . . ?
C52A C51 H51D 104.6 . . ?
C18 C21 H21A 109.5 . . ?
C18 C21 H21B 109.5 . . ?
C18 C21 H21C 109.5 . . ?
H21A C21 H21B 109.5 . . ?
H21A C21 H21C 109.5 . . ?
H21B C21 H21C 109.5 . . ?
N2 C57 H57A 109.5 . . ?
N2 C57 H57B 109.5 . . ?
N2 C57 H57C 109.5 . . ?
H57A C57 H57B 109.5 . . ?
H57A C57 H57C 109.5 . . ?
H57B C57 H57C 109.5 . . ?
N3 C60 H60A 109.5 . . ?
N3 C60 H60B 109.5 . . ?
N3 C60 H60C 109.5 . . ?
H60A C60 H60B 109.5 . . ?
H60A C60 H60C 109.5 . . ?
H60B C60 H60C 109.5 . . ?
C29 C31 H31A 109.5 . . ?
C29 C31 H31B 109.5 . . ?
C29 C31 H31C 109.5 . . ?
H31A C31 H31B 109.5 . . ?
H31A C31 H31C 109.5 . . ?
H31B C31 H31C 109.5 . . ?
C29 C33 H33A 109.5 . . ?
C29 C33 H33B 109.5 . . ?
C29 C33 H33C 109.5 . . ?
H33A C33 H33B 109.5 . . ?
H33A C33 H33C 109.5 . . ?
H33B C33 H33C 109.5 . . ?
C29 C35 H35A 109.5 . . ?
C29 C35 H35B 109.5 . . ?
C29 C35 H35C 109.5 . . ?
H35A C35 H35B 109.5 . . ?
H35A C35 H35C 109.5 . . ?
H35B C35 H35C 109.5 . . ?
C29 C32 H32A 109.5 . . ?
C29 C32 H32B 109.5 . . ?
C29 C32 H32C 109.5 . . ?
H32A C32 H32B 109.5 . . ?
H32A C32 H32C 109.5 . . ?
H32B C32 H32C 109.5 . . ?
C29 C34 H34A 109.5 . . ?
C29 C34 H34B 109.5 . . ?
C29 C34 H34C 109.5 . . ?
H34A C34 H34B 109.5 . . ?
H34A C34 H34C 109.5 . . ?
H34B C34 H34C 109.5 . . ?
C29 C30 H30A 109.5 . . ?
C29 C30 H30B 109.5 . . ?
C29 C30 H30C 109.5 . . ?
H30A C30 H30B 109.5 . . ?
H30A C30 H30C 109.5 . . ?
H30B C30 H30C 109.5 . . ?
C42 C47 H47A 109.5 . . ?
C42 C47 H47B 109.5 . . ?
C42 C47 H47C 109.5 . . ?
H47A C47 H47B 109.5 . . ?
H47A C47 H47C 109.5 . . ?
H47B C47 H47C 109.5 . . ?
C42 C45 H45A 109.5 . . ?
C42 C45 H45B 109.5 . . ?
C42 C45 H45C 109.5 . . ?
H45A C45 H45B 109.5 . . ?
H45A C45 H45C 109.5 . . ?
H45B C45 H45C 109.5 . . ?
C42 C43 H43A 109.5 . . ?
C42 C43 H43B 109.5 . . ?
C42 C43 H43C 109.5 . . ?
H43A C43 H43B 109.5 . . ?
H43A C43 H43C 109.5 . . ?
H43B C43 H43C 109.5 . . ?
C42 C44 H44A 109.5 . . ?
C42 C44 H44B 109.5 . . ?
C42 C44 H44C 109.5 . . ?
H44A C44 H44B 109.5 . . ?
H44A C44 H44C 109.5 . . ?
H44B C44 H44C 109.5 . . ?
C42 C48 H48A 109.5 . . ?
C42 C48 H48B 109.5 . . ?
C42 C48 H48C 109.5 . . ?
H48A C48 H48B 109.5 . . ?
H48A C48 H48C 109.5 . . ?
H48B C48 H48C 109.5 . . ?
C42 C46 H46A 109.5 . . ?
C42 C46 H46B 109.5 . . ?
C42 C46 H46C 109.5 . . ?
H46A C46 H46B 109.5 . . ?
H46A C46 H46C 109.5 . . ?
H46B C46 H46C 109.5 . . ?
C63 C64 H64A 110.1 . . ?
C63 C64 H64B 110.1 . . ?
C63 C64 C65 108.1(7) . . ?
H64A C64 H64B 108.4 . . ?
C65 C64 H64A 110.1 . . ?
C65 C64 H64B 110.1 . . ?
C64 C65 H65A 109.5 . . ?
C64 C65 H65B 109.5 . . ?
C64 C65 H65C 109.5 . . ?
H65A C65 H65B 109.5 . . ?
H65A C65 H65C 109.5 . . ?
H65B C65 H65C 109.5 . . ?
H65D C65 H65E 109.5 . . ?
H65D C65 H65F 109.5 . . ?
H65E C65 H65F 109.5 . . ?
C64A C65 H65D 109.5 . . ?
C64A C65 H65E 109.5 . . ?
C64A C65 H65F 109.5 . . ?
C55 N4 C68 117.2(5) . . ?
C69 N4 C55 125.7(6) . . ?
C69 N4 C68 114.0(7) . . ?
C67 N1 C70 115.0(6) . . ?
C67 N1 C71 123.8(7) . . ?
C70 N1 C71 121.1(8) . . ?
N4 C55 H55A 109.5 . . ?
N4 C55 H55B 109.5 . . ?
N4 C55 H55C 109.5 . . ?
H55A C55 H55B 109.5 . . ?
H55A C55 H55C 109.5 . . ?
H55B C55 H55C 109.5 . . ?
N1 C67 H67 120.5 . . ?
O1 C67 N1 119.1(8) . . ?
O1 C67 H67 120.5 . . ?
N1 C70 H70A 109.5 . . ?
N1 C70 H70B 109.5 . . ?
N1 C70 H70C 109.5 . . ?
H70A C70 H70B 109.5 . . ?
H70A C70 H70C 109.5 . . ?
H70B C70 H70C 109.5 . . ?
N4 C68 H68A 109.5 . . ?
N4 C68 H68B 109.5 . . ?
N4 C68 H68C 109.5 . . ?
H68A C68 H68B 109.5 . . ?
H68A C68 H68C 109.5 . . ?
H68B C68 H68C 109.5 . . ?
N4 C69 H69 114.0 . . ?
O2 C69 N4 131.9(9) . . ?
O2 C69 H69 114.0 . . ?
N1 C71 H71A 109.5 . . ?
N1 C71 H71B 109.5 . . ?
N1 C71 H71C 109.5 . . ?
H71A C71 H71B 109.5 . . ?
H71A C71 H71C 109.5 . . ?
H71B C71 H71C 109.5 . . ?
C63 C64A H64C 108.8 . . ?
C63 C64A H64D 108.8 . . ?
C65 C64A C63 114(2) . . ?
C65 C64A H64C 108.8 . . ?
C65 C64A H64D 108.8 . . ?
H64C C64A H64D 107.7 . . ?
C51 C52 H52A 108.0 . . ?
C51 C52 H52B 108.0 . . ?
C51 C52 C53 117.3(12) . . ?
H52A C52 H52B 107.2 . . ?
C53 C52 H52A 108.0 . . ?
C53 C52 H52B 108.0 . . ?
C52 C53 H53A 109.5 . . ?
C52 C53 H53B 109.5 . . ?
C52 C53 H53C 109.5 . . ?
H53A C53 H53B 109.5 . . ?
H53A C53 H53C 109.5 . . ?
H53B C53 H53C 109.5 . . ?
C51 C52A H52C 108.4 . . ?
C51 C52A H52D 108.4 . . ?
C51 C52A C53A 115(3) . . ?
H52C C52A H52D 107.5 . . ?
C53A C52A H52C 108.4 . . ?
C53A C52A H52D 108.4 . . ?
C52A C53A H53D 109.5 . . ?
C52A C53A H53E 109.5 . . ?
C52A C53A H53F 109.5 . . ?
H53D C53A H53E 109.5 . . ?
H53D C53A H53F 109.5 . . ?
H53E C53A H53F 109.5 . . ?

loop_
_geom_bond_atom_site_label_1
_geom_bond_atom_site_label_2
_geom_bond_distance
_geom_bond_site_symmetry_2
_geom_bond_publ_flag
Ti1 O8 1.826(2) . ?
Ti1 O13 1.8287(19) . ?
Ti1 O12 1.810(2) . ?
Ti1 O11 2.130(2) . ?
Ti1 O10 2.095(2) . ?
Ti1 O9 2.120(2) . ?
Ti2 O3 1.8496(19) . ?
Ti2 O8 1.796(2) . ?
Ti2 O4 1.801(2) . ?
Ti2 O7 2.127(2) . ?
Ti2 O6 2.127(2) . ?
Ti2 O5 2.192(2) . ?
Ti2 C50 2.510(4) . ?
O3 C41 1.347(3) . ?
O13 C1 1.355(3) . ?
O12 C13 1.363(3) . ?
O4 C24 1.345(3) . ?
O11 C59 1.212(4) . ?
O7 C62 1.252(4) . ?
O10 C62 1.262(4) . ?
O9 C56 1.214(4) . ?
O6 C50 1.269(5) . ?
O5 C50 1.251(5) . ?
C41 C40 1.403(4) . ?
C41 C36 1.401(4) . ?
C1 C6 1.393(4) . ?
C1 C2 1.408(4) . ?
C6 C11 1.516(4) . ?
C6 C5 1.389(4) . ?
C14 C13 1.398(4) . ?
C14 C22 1.519(4) . ?
C14 C15 1.391(4) . ?
C2 C3 1.390(4) . ?
C2 C49 1.511(4) 2_666 ?
C40 C49 1.515(4) . ?
C40 C39 1.385(4) . ?
C13 C12 1.393(4) . ?
N3 C59 1.298(5) . ?
N3 C61 1.463(6) . ?
N3 C60 1.407(5) . ?
C23 C24 1.387(4) . ?
C23 C22 1.515(4) . ?
C23 C28 1.402(4) . ?
C3 H3 0.9500 . ?
C3 C4 1.393(4) . ?
C12 C11 1.509(4) . ?
C12 C17 1.383(4) . ?
C24 C25 1.390(4) . ?
C36 C00T 1.517(4) . ?
C36 C37 1.384(4) . ?
C49 H49A 0.9900 . ?
C49 H49B 0.9900 . ?
C25 C00T 1.510(4) . ?
C25 C26 1.393(4) . ?
C00T H00A 0.9900 . ?
C00T H00B 0.9900 . ?
C22 H22A 0.9900 . ?
C22 H22B 0.9900 . ?
C11 H11A 0.9900 . ?
C11 H11B 0.9900 . ?
C4 C5 1.387(4) . ?
C4 C7 1.527(4) . ?
C5 H5 0.9500 . ?
C17 H17 0.9500 . ?
C17 C16 1.390(5) . ?
C39 H39 0.9500 . ?
C39 C38 1.395(5) . ?
C26 H26 0.9500 . ?
C26 C27 1.392(5) . ?
C37 H37 0.9500 . ?
C37 C38 1.388(5) . ?
C62 C63 1.492(5) . ?
C28 H28 0.9500 . ?
C28 C27 1.389(5) . ?
C16 C15 1.388(5) . ?
C16 C18 1.535(5) . ?
C15 H15 0.9500 . ?
C50 C51 1.494(6) . ?
C27 C29 1.526(5) . ?
N2 C56 1.311(5) . ?
N2 C58 1.471(7) . ?
N2 C57 1.461(6) . ?
C59 H59 0.9500 . ?
C38 C42 1.536(5) . ?
C7 C9 1.529(7) . ?
C7 C10 1.534(7) . ?
C7 C8 1.538(6) . ?
C56 H56 0.9500 . ?
C29 C31 1.525(6) . ?
C29 C33 1.498(7) . ?
C29 C35 1.548(7) . ?
C29 C32 1.558(8) . ?
C29 C34 1.539(7) . ?
C29 C30 1.487(6) . ?
C18 C20 1.519(6) . ?
C18 C19 1.550(8) . ?
C18 C21 1.577(7) . ?
C63 H63A 0.9900 . ?
C63 H63B 0.9900 . ?
C63 H63C 0.9900 . ?
C63 H63D 0.9900 . ?
C63 C64 1.498(10) . ?
C63 C64A 1.49(3) . ?
C9 H9A 0.9800 . ?
C9 H9B 0.9800 . ?
C9 H9C 0.9800 . ?
C58 H58A 0.9800 . ?
C58 H58B 0.9800 . ?
C58 H58C 0.9800 . ?
C42 C47 1.525(7) . ?
C42 C45 1.505(7) . ?
C42 C43 1.540(7) . ?
C42 C44 1.521(8) . ?
C42 C48 1.4512(10) . ?
C42 C46 1.550(7) . ?
C10 H10A 0.9800 . ?
C10 H10B 0.9800 . ?
C10 H10C 0.9800 . ?
C20 H20A 0.9800 . ?
C20 H20B 0.9800 . ?
C20 H20C 0.9800 . ?
C61 H61A 0.9800 . ?
C61 H61B 0.9800 . ?
C61 H61C 0.9800 . ?
C19 H19A 0.9800 . ?
C19 H19B 0.9800 . ?
C19 H19C 0.9800 . ?
C8 H8A 0.9800 . ?
C8 H8B 0.9800 . ?
C8 H8C 0.9800 . ?
C51 H51A 0.9900 . ?
C51 H51B 0.9900 . ?
C51 H51C 0.9900 . ?
C51 H51D 0.9900 . ?
C51 C52 1.295(12) . ?
C51 C52A 1.15(3) . ?
C21 H21A 0.9800 . ?
C21 H21B 0.9800 . ?
C21 H21C 0.9800 . ?
C57 H57A 0.9800 . ?
C57 H57B 0.9800 . ?
C57 H57C 0.9800 . ?
C60 H60A 0.9800 . ?
C60 H60B 0.9800 . ?
C60 H60C 0.9800 . ?
C31 H31A 0.9800 . ?
C31 H31B 0.9800 . ?
C31 H31C 0.9800 . ?
C33 H33A 0.9800 . ?
C33 H33B 0.9800 . ?
C33 H33C 0.9800 . ?
C35 H35A 0.9800 . ?
C35 H35B 0.9800 . ?
C35 H35C 0.9800 . ?
C32 H32A 0.9800 . ?
C32 H32B 0.9800 . ?
C32 H32C 0.9800 . ?
C34 H34A 0.9800 . ?
C34 H34B 0.9800 . ?
C34 H34C 0.9800 . ?
C30 H30A 0.9800 . ?
C30 H30B 0.9800 . ?
C30 H30C 0.9800 . ?
C47 H47A 0.9800 . ?
C47 H47B 0.9800 . ?
C47 H47C 0.9800 . ?
C45 H45A 0.9800 . ?
C45 H45B 0.9800 . ?
C45 H45C 0.9800 . ?
C43 H43A 0.9800 . ?
C43 H43B 0.9800 . ?
C43 H43C 0.9800 . ?
C44 H44A 0.9800 . ?
C44 H44B 0.9800 . ?
C44 H44C 0.9800 . ?
C48 H48A 0.9800 . ?
C48 H48B 0.9800 . ?
C48 H48C 0.9800 . ?
C46 H46A 0.9800 . ?
C46 H46B 0.9800 . ?
C46 H46C 0.9800 . ?
C64 H64A 0.9900 . ?
C64 H64B 0.9900 . ?
C64 C65 1.507(12) . ?
C65 H65A 0.9800 . ?
C65 H65B 0.9800 . ?
C65 H65C 0.9800 . ?
C65 H65D 0.9800 . ?
C65 H65E 0.9800 . ?
C65 H65F 0.9800 . ?
C65 C64A 1.42(3) . ?
N4 C55 1.418(6) . ?
N4 C68 1.457(8) . ?
N4 C69 1.255(9) . ?
N1 C67 1.368(9) . ?
N1 C70 1.376(7) . ?
N1 C71 1.382(8) . ?
C55 H55A 0.9800 . ?
C55 H55B 0.9800 . ?
C55 H55C 0.9800 . ?
C67 H67 0.9500 . ?
C67 O1 1.263(8) . ?
C70 H70A 0.9800 . ?
C70 H70B 0.9800 . ?
C70 H70C 0.9800 . ?
C68 H68A 0.9800 . ?
C68 H68B 0.9800 . ?
C68 H68C 0.9800 . ?
C69 H69 0.9500 . ?
C69 O2 1.231(9) . ?
C71 H71A 0.9800 . ?
C71 H71B 0.9800 . ?
C71 H71C 0.9800 . ?
C64A H64C 0.9900 . ?
C64A H64D 0.9900 . ?
C52 H52A 0.9900 . ?
C52 H52B 0.9900 . ?
C52 C53 1.596(13) . ?
C53 H53A 0.9800 . ?
C53 H53B 0.9800 . ?
C53 H53C 0.9800 . ?
C52A H52C 0.9900 . ?
C52A H52D 0.9900 . ?
C52A C53A 1.594(15) . ?
C53A H53D 0.9800 . ?
C53A H53E 0.9800 . ?
C53A H53F 0.9800 . ?

loop_
_geom_torsion_atom_site_label_1
_geom_torsion_atom_site_label_2
_geom_torsion_atom_site_label_3
_geom_torsion_atom_site_label_4
_geom_torsion
_geom_torsion_site_symmetry_1
_geom_torsion_site_symmetry_2
_geom_torsion_site_symmetry_3
_geom_torsion_site_symmetry_4
_geom_torsion_publ_flag
Ti1 O13 C1 C6 -43.0(5) . . . . ?
Ti1 O13 C1 C2 138.6(3) . . . . ?
Ti1 O12 C13 C14 -160.7(4) . . . . ?
Ti1 O12 C13 C12 20.4(7) . . . . ?
Ti1 O11 C59 N3 -163.1(3) . . . . ?
Ti1 O10 C62 O7 -12.6(6) . . . . ?
Ti1 O10 C62 C63 166.8(3) . . . . ?
Ti1 O9 C56 N2 142.9(4) . . . . ?
Ti2 O3 C41 C40 -121.7(3) . . . . ?
Ti2 O3 C41 C36 58.0(4) . . . . ?
Ti2 O4 C24 C23 -175.7(5) . . . . ?
Ti2 O4 C24 C25 3.2(8) . . . . ?
Ti2 O7 C62 O10 -3.0(6) . . . . ?
Ti2 O7 C62 C63 177.7(3) . . . . ?
Ti2 O6 C50 O5 -4.0(4) . . . . ?
Ti2 O6 C50 C51 175.7(4) . . . . ?
Ti2 O5 C50 O6 3.8(4) . . . . ?
Ti2 O5 C50 C51 -175.9(4) . . . . ?
O3 Ti2 O8 Ti1 -158.34(17) . . . . ?
O3 Ti2 O4 C24 -34.7(7) . . . . ?
O3 C41 C40 C49 0.0(4) . . . . ?
O3 C41 C40 C39 179.9(3) . . . . ?
O3 C41 C36 C00T -0.4(4) . . . . ?
O3 C41 C36 C37 -179.9(3) . . . . ?
O8 Ti1 O13 C1 -97.3(4) . . . . ?
O8 Ti1 O12 C13 117.2(5) . . . . ?
O8 Ti2 O3 C41 88.2(3) . . . . ?
O8 Ti2 O4 C24 -137.6(7) . . . . ?
O13 Ti1 O8 Ti2 152.54(17) . . . . ?
O13 Ti1 O12 C13 14.7(5) . . . . ?
O13 C1 C6 C11 0.4(4) . . . . ?
O13 C1 C6 C5 -178.9(2) . . . . ?
O13 C1 C2 C3 179.1(2) . . . . ?
O13 C1 C2 C49 0.3(4) . . . 2_666 ?
O12 Ti1 O8 Ti2 53.24(19) . . . . ?
O12 Ti1 O13 C1 4.2(4) . . . . ?
O12 C13 C12 C11 0.8(4) . . . . ?
O12 C13 C12 C17 -179.1(3) . . . . ?
O4 Ti2 O3 C41 -17.2(3) . . . . ?
O4 Ti2 O8 Ti1 -59.4(2) . . . . ?
O4 C24 C25 C00T -1.4(4) . . . . ?
O4 C24 C25 C26 178.6(3) . . . . ?
O11 Ti1 O8 Ti2 -86.4(3) . . . . ?
O11 Ti1 O13 C1 98.0(4) . . . . ?
O11 Ti1 O12 C13 -74.3(5) . . . . ?
O7 Ti2 O3 C41 -118.6(5) . . . . ?
O7 Ti2 O8 Ti1 27.13(19) . . . . ?
O7 Ti2 O4 C24 133.3(7) . . . . ?
O7 C62 C63 C64 -115.7(6) . . . . ?
O7 C62 C63 C64A -55.5(16) . . . . ?
O10 Ti1 O8 Ti2 -34.49(19) . . . . ?
O10 Ti1 O13 C1 116.6(5) . . . . ?
O10 Ti1 O12 C13 -153.6(5) . . . . ?
O10 C62 C63 C64 65.0(6) . . . . ?
O10 C62 C63 C64A 125.1(16) . . . . ?
O9 Ti1 O8 Ti2 -115.97(19) . . . . ?
O9 Ti1 O13 C1 175.3(4) . . . . ?
O9 Ti1 O12 C13 -120.8(6) . . . . ?
O6 Ti2 O3 C41 -175.5(3) . . . . ?
O6 Ti2 O8 Ti1 109.55(18) . . . . ?
O6 Ti2 O4 C24 72.0(8) . . . . ?
O6 C50 C51 C52 -154.0(11) . . . . ?
O6 C50 C51 C52A -51(2) . . . . ?
O5 Ti2 O3 C41 -115.3(3) . . . . ?
O5 Ti2 O8 Ti1 87.2(3) . . . . ?
O5 Ti2 O4 C24 56.5(7) . . . . ?
O5 C50 C51 C52 25.7(13) . . . . ?
O5 C50 C51 C52A 129(2) . . . . ?
C41 C40 C49 C2 -91.0(3) . . . 2_666 ?
C41 C40 C39 C38 -0.7(5) . . . . ?
C41 C36 C00T C25 -98.7(3) . . . . ?
C41 C36 C37 C38 0.7(6) . . . . ?
C1 C6 C11 C12 93.4(3) . . . . ?
C1 C6 C5 C4 0.6(5) . . . . ?
C1 C2 C3 C4 -0.8(5) . . . . ?
C6 C1 C2 C3 0.7(4) . . . . ?
C6 C1 C2 C49 -178.1(2) . . . 2_666 ?
C14 C13 C12 C11 -178.1(3) . . . . ?
C14 C13 C12 C17 2.0(4) . . . . ?
C2 C1 C6 C11 178.7(2) . . . . ?
C2 C1 C6 C5 -0.5(4) . . . . ?
C2 C3 C4 C5 0.8(5) . . . . ?
C2 C3 C4 C7 -177.9(3) . . . . ?
C40 C41 C36 C00T 179.3(3) . . . . ?
C40 C41 C36 C37 -0.2(4) . . . . ?
C40 C39 C38 C37 1.1(6) . . . . ?
C40 C39 C38 C42 -178.6(4) . . . . ?
C13 C14 C22 C23 112.5(3) . . . . ?
C13 C14 C15 C16 -0.5(5) . . . . ?
C13 C12 C11 C6 -87.4(3) . . . . ?
C13 C12 C17 C16 -0.7(5) . . . . ?
C23 C24 C25 C00T 177.5(3) . . . . ?
C23 C24 C25 C26 -2.5(4) . . . . ?
C23 C28 C27 C26 -3.3(5) . . . . ?
C23 C28 C27 C29 177.5(3) . . . . ?
C3 C4 C5 C6 -0.7(5) . . . . ?
C3 C4 C7 C9 61.7(5) . . . . ?
C3 C4 C7 C10 -56.6(5) . . . . ?
C3 C4 C7 C8 -177.0(5) . . . . ?
C12 C17 C16 C15 -1.2(5) . . . . ?
C12 C17 C16 C18 -178.9(4) . . . . ?
C24 C23 C22 C14 -104.4(3) . . . . ?
C24 C23 C28 C27 0.7(5) . . . . ?
C24 C25 C00T C36 80.6(3) . . . . ?
C24 C25 C26 C27 -0.2(5) . . . . ?
C36 C41 C40 C49 -179.8(2) . . . . ?
C36 C41 C40 C39 0.2(4) . . . . ?
C36 C37 C38 C39 -1.1(6) . . . . ?
C36 C37 C38 C42 178.6(4) . . . . ?
C49 C2 C3 C4 178.0(3) 2_666 . . . ?
C49 C40 C39 C38 179.3(3) . . . . ?
C25 C26 C27 C28 2.9(5) . . . . ?
C25 C26 C27 C29 -177.8(3) . . . . ?
C00T C36 C37 C38 -178.8(3) . . . . ?
C00T C25 C26 C27 179.8(3) . . . . ?
C22 C14 C13 O12 -2.8(4) . . . . ?
C22 C14 C13 C12 176.1(3) . . . . ?
C22 C14 C15 C16 -178.1(3) . . . . ?
C22 C23 C24 O4 1.0(4) . . . . ?
C22 C23 C24 C25 -177.9(3) . . . . ?
C22 C23 C28 C27 -179.1(3) . . . . ?
C11 C6 C5 C4 -178.7(3) . . . . ?
C11 C12 C17 C16 179.5(3) . . . . ?
C5 C6 C11 C12 -87.3(3) . . . . ?
C5 C4 C7 C9 -116.9(4) . . . . ?
C5 C4 C7 C10 124.8(4) . . . . ?
C5 C4 C7 C8 4.4(6) . . . . ?
C17 C12 C11 C6 92.5(3) . . . . ?
C17 C16 C15 C14 1.8(6) . . . . ?
C17 C16 C18 C20 -166.3(5) . . . . ?
C17 C16 C18 C19 70.4(5) . . . . ?
C17 C16 C18 C21 -47.7(6) . . . . ?
C39 C40 C49 C2 89.0(3) . . . 2_666 ?
C39 C38 C42 C47 -41.3(8) . . . . ?
C39 C38 C42 C45 -179.3(12) . . . . ?
C39 C38 C42 C43 68.9(6) . . . . ?
C39 C38 C42 C44 128.2(11) . . . . ?
C39 C38 C42 C48 -13.4(14) . . . . ?
C39 C38 C42 C46 -134.2(8) . . . . ?
C26 C25 C00T C36 -99.4(3) . . . . ?
C26 C27 C29 C31 119.0(6) . . . . ?
C26 C27 C29 C33 -113.3(9) . . . . ?
C26 C27 C29 C35 8.6(8) . . . . ?
C26 C27 C29 C32 -155.5(8) . . . . ?
C26 C27 C29 C34 -55.6(8) . . . . ?
C26 C27 C29 C30 69.1(13) . . . . ?
C37 C36 C00T C25 80.8(4) . . . . ?
C37 C38 C42 C47 139.0(6) . . . . ?
C37 C38 C42 C45 1.0(13) . . . . ?
C37 C38 C42 C43 -110.8(6) . . . . ?
C37 C38 C42 C44 -51.6(12) . . . . ?
C37 C38 C42 C48 166.9(12) . . . . ?
C37 C38 C42 C46 46.1(9) . . . . ?
C62 C63 C64 C65 64.2(8) . . . . ?
C62 C63 C64A C65 -62(2) . . . . ?
C28 C23 C24 O4 -178.9(3) . . . . ?
C28 C23 C24 C25 2.3(4) . . . . ?
C28 C23 C22 C14 75.4(3) . . . . ?
C28 C27 C29 C31 -61.8(7) . . . . ?
C28 C27 C29 C33 65.9(9) . . . . ?
C28 C27 C29 C35 -172.2(7) . . . . ?
C28 C27 C29 C32 23.7(9) . . . . ?
C28 C27 C29 C34 123.6(8) . . . . ?
C28 C27 C29 C30 -111.7(13) . . . . ?
C15 C14 C13 O12 179.7(3) . . . . ?
C15 C14 C13 C12 -1.4(4) . . . . ?
C15 C14 C22 C23 -70.0(4) . . . . ?
C15 C16 C18 C20 16.1(7) . . . . ?
C15 C16 C18 C19 -107.2(5) . . . . ?
C15 C16 C18 C21 134.7(4) . . . . ?
C50 Ti2 O3 C41 -145.2(3) . . . . ?
C50 Ti2 O8 Ti1 101.3(2) . . . . ?
C50 Ti2 O4 C24 62.3(7) . . . . ?
C50 C51 C52 C53 -172.1(10) . . . . ?
C50 C51 C52A C53A -173.1(19) . . . . ?
C7 C4 C5 C6 178.0(3) . . . . ?
C18 C16 C15 C14 179.4(4) . . . . ?
C58 N2 C56 O9 -3.0(7) . . . . ?
C61 N3 C59 O11 -178.9(4) . . . . ?
C57 N2 C56 O9 176.2(5) . . . . ?
C60 N3 C59 O11 2.6(7) . . . . ?
C55 N4 C69 O2 176.1(11) . . . . ?
C70 N1 C67 O1 -179.3(6) . . . . ?
C68 N4 C69 O2 16.7(16) . . . . ?
C71 N1 C67 O1 4.3(11) . . . . ?
